data_7242117
loop_
_publ_author_name
'Zhang, Mei-Li'
'Bai, Ye'
'Ren, Yi-Xia'
'Wang, Ji-Jiang'
'Yang, Xiao-Gang'
'Ma, Lu-Fang'

_publ_section_title
;
 Structural diversity and photocatalytic activity of six Co(ii)/Ni(ii)
 complexes with three flexible phenylenediacetate isomers
;
_journal_issue 7
_journal_name_full CrystEngComm
_journal_page_first 1616
_journal_page_last 1627
_journal_paper_doi 10.1039/D0CE01702G
_journal_volume 23
_journal_year 2021
_chemical_formula_moiety 'C22 H18 N4 Ni O4, H2 O'
_chemical_formula_sum 'C22 H20 N4 Ni O5'
_chemical_formula_weight 479.11
_space_group_crystal_system orthorhombic
_space_group_IT_number 60
_space_group_name_Hall '-P 2n 2ab'
_space_group_name_H-M_alt 'P b c n'
_atom_sites_solution_hydrogens mixed
_atom_sites_solution_primary dual
_audit_creation_date 2018-09-07
_audit_creation_method
;
Olex2 1.2
(compiled 2018.05.29 svn.r3508 for OlexSys, GUI svn.r5506)
;
_audit_update_record
;
2018-12-26 deposited with the CCDC.	2021-01-18 downloaded from the CCDC.
;
_cell_angle_alpha 90
_cell_angle_beta 90
_cell_angle_gamma 90
_cell_formula_units_Z 8
_cell_length_a 15.3304(16)
_cell_length_b 17.4349(18)
_cell_length_c 15.9678(18)
_cell_measurement_reflns_used 6272
_cell_measurement_temperature 296.15
_cell_measurement_theta_max 27.620
_cell_measurement_theta_min 2.337
_cell_volume 4267.9(8)
_computing_cell_refinement 'SAINT v7.68A (Bruker, 2009)'
_computing_data_reduction 'SAINT v7.68A (Bruker, 2009)'
_computing_molecular_graphics 'Olex2 (Dolomanov et al., 2009)'
_computing_publication_material 'Olex2 (Dolomanov et al., 2009)'
_computing_structure_refinement 'ShelXL (Sheldrick, 2015)'
_computing_structure_solution 'ShelXT (Sheldrick, 2015)'
_diffrn_ambient_temperature 296.15
_diffrn_measured_fraction_theta_full 0.999
_diffrn_measured_fraction_theta_max 0.982
_diffrn_measurement_device_type 'Bruker P4'
_diffrn_radiation_type MoK\a
_diffrn_radiation_wavelength 0.71073
_diffrn_reflns_av_R_equivalents 0.0462
_diffrn_reflns_av_unetI/netI 0.0424
_diffrn_reflns_Laue_measured_fraction_full 0.999
_diffrn_reflns_Laue_measured_fraction_max 0.982
_diffrn_reflns_limit_h_max 20
_diffrn_reflns_limit_h_min -14
_diffrn_reflns_limit_k_max 18
_diffrn_reflns_limit_k_min -22
_diffrn_reflns_limit_l_max 14
_diffrn_reflns_limit_l_min -21
_diffrn_reflns_number 24546
_diffrn_reflns_point_group_measured_fraction_full 0.999
_diffrn_reflns_point_group_measured_fraction_max 0.982
_diffrn_reflns_theta_full 25.242
_diffrn_reflns_theta_max 28.255
_diffrn_reflns_theta_min 2.662
_exptl_absorpt_coefficient_mu 0.952
_exptl_absorpt_correction_T_max 0.7457
_exptl_absorpt_correction_T_min 0.5697
_exptl_absorpt_correction_type multi-scan
_exptl_absorpt_process_details
'SADABS-2008/1 (Bruker,2008) was used for absorption correction. wR2(int) was 0.0649 before and 0.0515 after correction. The Ratio of minimum to maximum transmission is 0.7640. The \l/2 correction factor is 0.0015.'
_exptl_crystal_colour colourless
_exptl_crystal_colour_primary colourless
_exptl_crystal_density_diffrn 1.491
_exptl_crystal_description block
_exptl_crystal_F_000 1984
_refine_diff_density_max 0.725
_refine_diff_density_min -0.250
_refine_diff_density_rms 0.059
_refine_ls_extinction_method none
_refine_ls_goodness_of_fit_ref 1.060
_refine_ls_hydrogen_treatment constr
_refine_ls_matrix_type full
_refine_ls_number_parameters 289
_refine_ls_number_reflns 5194
_refine_ls_number_restraints 0
_refine_ls_restrained_S_all 1.060
_refine_ls_R_factor_all 0.0837
_refine_ls_R_factor_gt 0.0466
_refine_ls_shift/su_max 0.001
_refine_ls_shift/su_mean 0.000
_refine_ls_structure_factor_coef Fsqd
_refine_ls_weighting_details 'w=1/[\s^2^(Fo^2^)+(0.0507P)^2^+2.5546P] where P=(Fo^2^+2Fc^2^)/3'
_refine_ls_weighting_scheme calc
_refine_ls_wR_factor_gt 0.1066
_refine_ls_wR_factor_ref 0.1256
_reflns_Friedel_coverage 0.000
_reflns_number_gt 3409
_reflns_number_total 5194
_reflns_threshold_expression 'I > 2\s(I)'
_cod_data_source_file d0ce01702g2.cif
_cod_data_source_block yd0714_0m
_cod_depositor_comments 'Adding full bibliography for 7242112--7242117.cif.'
_cod_database_code 7242117
_shelx_shelxl_version_number 2018/3
_shelx_space_group_comment
;
The symmetry employed for this shelxl refinement is uniquely defined
by the following loop, which should always be used as a source of
symmetry information in preference to the above space-group names.
They are only intended as comments.
;
_olex2_refinement_description
;
1. Fixed Uiso
 At 1.2 times of:
  All C(H) groups, All C(H,H) groups
 At 1.5 times of:
  All O(H,H) groups
2.a Riding coordinates:
 O5(H5A,H5B)
2.b Secondary CH2 refined with riding coordinates:
 C2(H2A,H2B), C6(H6A,H6B)
2.c Aromatic/amide H refined with riding coordinates:
 C4(H4), C8(H8), C9(H9), C10(H10), C11(H11), C12(H12), C13(H13), C15(H15),
 C17(H17), C18(H18), C19(H19), C20(H20), C21(H21), C22(H22)
;
_olex2_submission_special_instructions 'No special instructions were received'

loop_
_space_group_symop_operation_xyz
'x, y, z'
'-x+1/2, -y+1/2, z+1/2'
'-x, y, -z+1/2'
'x+1/2, -y+1/2, -z'
'-x, -y, -z'
'x-1/2, y-1/2, -z-1/2'
'x, -y, z-1/2'
'-x-1/2, y-1/2, z'

loop_
_atom_site_label
_atom_site_type_symbol
_atom_site_fract_x
_atom_site_fract_y
_atom_site_fract_z
_atom_site_U_iso_or_equiv
_atom_site_adp_type
_atom_site_occupancy
_atom_site_site_symmetry_order
_atom_site_calc_flag
_atom_site_refinement_flags_posn
_atom_site_refinement_flags_adp
_atom_site_refinement_flags_occupancy
_atom_site_disorder_assembly
_atom_site_disorder_group
Ni1 Ni 0.79593(2) 0.26350(2) 0.45085(2) 0.04315(13) Uani 1 1 d . . . . .
O1 O 0.70781(12) 0.28532(11) 0.34848(13) 0.0503(5) Uani 1 1 d . . . . .
O2 O 0.74503(13) 0.16887(11) 0.38700(13) 0.0513(5) Uani 1 1 d . . . . .
O3 O 0.65166(13) -0.12679(11) 0.46219(13) 0.0545(5) Uani 1 1 d . . . . .
O4 O 0.59873(13) -0.20557(13) 0.36831(14) 0.0573(5) Uani 1 1 d . . . . .
N1 N 0.69792(14) 0.27982(14) 0.53380(15) 0.0462(6) Uani 1 1 d . . . . .
N2 N 0.59565(14) 0.34623(13) 0.59741(15) 0.0424(5) Uani 1 1 d . . . . .
N3 N 0.54345(13) 0.61974(13) 0.59167(14) 0.0398(5) Uani 1 1 d . . . . .
N4 N 0.61960(15) 0.71136(14) 0.53141(15) 0.0458(6) Uani 1 1 d . . . . .
C1 C 0.70374(17) 0.21414(16) 0.33879(19) 0.0450(6) Uani 1 1 d . . . . .
C2 C 0.6489(2) 0.18299(18) 0.2676(2) 0.0618(9) Uani 1 1 d . . . . .
H2A H 0.589288 0.200179 0.275351 0.074 Uiso 1 1 calc R . . . .
H2B H 0.669928 0.205089 0.215584 0.074 Uiso 1 1 calc R . . . .
C3 C 0.64851(19) 0.09762(17) 0.25869(19) 0.0494(7) Uani 1 1 d . . . . .
C4 C 0.59947(18) 0.05198(18) 0.31174(19) 0.0506(7) Uani 1 1 d . . . . .
H4 H 0.563820 0.075402 0.351318 0.061 Uiso 1 1 calc R . . . .
C5 C 0.60163(17) -0.02694(18) 0.30794(18) 0.0475(7) Uani 1 1 d . . . . .
C6 C 0.54687(19) -0.0754(2) 0.3667(2) 0.0620(9) Uani 1 1 d . . . . .
H6A H 0.525435 -0.043863 0.412297 0.074 Uiso 1 1 calc R . . . .
H6B H 0.496999 -0.095870 0.336712 0.074 Uiso 1 1 calc R . . . .
C7 C 0.60078(18) -0.14019(19) 0.4011(2) 0.0529(8) Uani 1 1 d . . . . .
C8 C 0.6541(2) -0.06129(18) 0.2491(2) 0.0587(8) Uani 1 1 d . . . . .
H8 H 0.657916 -0.114479 0.246623 0.070 Uiso 1 1 calc R . . . .
C9 C 0.7009(2) -0.0172(2) 0.1940(2) 0.0755(11) Uani 1 1 d . . . . .
H9 H 0.734894 -0.040780 0.153190 0.091 Uiso 1 1 calc R . . . .
C10 C 0.6980(2) 0.0619(2) 0.1986(2) 0.0639(9) Uani 1 1 d . . . . .
H10 H 0.729897 0.091167 0.160724 0.077 Uiso 1 1 calc R . . . .
C11 C 0.65586(17) 0.34500(16) 0.53603(17) 0.0420(6) Uani 1 1 d . . . . .
H11 H 0.666271 0.385612 0.499622 0.050 Uiso 1 1 calc R . . . .
C12 C 0.5997(2) 0.27672(19) 0.6363(3) 0.0718(11) Uani 1 1 d . . . . .
H12 H 0.566115 0.260218 0.681363 0.086 Uiso 1 1 calc R . . . .
C13 C 0.6620(2) 0.23690(19) 0.5961(3) 0.0714(11) Uani 1 1 d . . . . .
H13 H 0.678400 0.186934 0.609125 0.086 Uiso 1 1 calc R . . . .
C14 C 0.53967(16) 0.40932(15) 0.61594(16) 0.0382(6) Uani 1 1 d . . . . .
C15 C 0.56890(16) 0.48283(15) 0.59875(16) 0.0391(6) Uani 1 1 d . . . . .
H15 H 0.624649 0.490521 0.577380 0.047 Uiso 1 1 calc R . . . .
C16 C 0.51460(16) 0.54470(15) 0.61359(16) 0.0394(6) Uani 1 1 d . . . . .
C17 C 0.61352(17) 0.63741(16) 0.54409(18) 0.0434(6) Uani 1 1 d . . . . .
H17 H 0.652581 0.601466 0.522971 0.052 Uiso 1 1 calc R . . . .
C18 C 0.5503(2) 0.74305(17) 0.5719(2) 0.0573(8) Uani 1 1 d . . . . .
H18 H 0.537668 0.795210 0.573459 0.069 Uiso 1 1 calc R . . . .
C19 C 0.5028(2) 0.68825(17) 0.6094(2) 0.0574(8) Uani 1 1 d . . . . .
H19 H 0.452466 0.695168 0.640949 0.069 Uiso 1 1 calc R . . . .
C20 C 0.43251(17) 0.53325(18) 0.64883(18) 0.0480(7) Uani 1 1 d . . . . .
H20 H 0.396342 0.574755 0.660337 0.058 Uiso 1 1 calc R . . . .
C21 C 0.40567(17) 0.45967(18) 0.66638(19) 0.0505(7) Uani 1 1 d . . . . .
H21 H 0.350882 0.452144 0.689995 0.061 Uiso 1 1 calc R . . . .
C22 C 0.45738(17) 0.39679(17) 0.65008(18) 0.0462(7) Uani 1 1 d . . . . .
H22 H 0.437851 0.347399 0.661553 0.055 Uiso 1 1 calc R . . . .
O5 O 0.73925(16) 0.01958(15) 0.48172(16) 0.0788(8) Uani 1 1 d . . . . .
H5A H 0.709397 -0.020084 0.470068 0.118 Uiso 1 1 d R . . . .
H5B H 0.722737 0.052886 0.446178 0.118 Uiso 1 1 d R . . . .

loop_
_atom_site_aniso_label
_atom_site_aniso_U_11
_atom_site_aniso_U_22
_atom_site_aniso_U_33
_atom_site_aniso_U_23
_atom_site_aniso_U_13
_atom_site_aniso_U_12
Ni1 0.04170(19) 0.0376(2) 0.0501(2) 0.00123(16) 0.00242(16) 0.00326(14)
O1 0.0510(11) 0.0374(11) 0.0626(14) 0.0058(9) -0.0003(10) 0.0064(8)
O2 0.0554(11) 0.0408(11) 0.0576(13) 0.0007(9) -0.0132(10) 0.0080(9)
O3 0.0563(12) 0.0471(12) 0.0601(14) 0.0020(10) -0.0149(10) 0.0027(9)
O4 0.0526(12) 0.0569(13) 0.0623(14) 0.0026(11) -0.0099(10) -0.0114(10)
N1 0.0438(12) 0.0434(14) 0.0514(15) 0.0059(10) 0.0052(11) -0.0016(10)
N2 0.0421(11) 0.0424(13) 0.0426(14) 0.0020(10) 0.0066(10) -0.0065(9)
N3 0.0352(10) 0.0445(13) 0.0397(13) -0.0038(10) 0.0037(9) 0.0007(9)
N4 0.0445(12) 0.0444(13) 0.0484(15) -0.0023(10) 0.0022(10) 0.0001(10)
C1 0.0432(14) 0.0428(16) 0.0490(17) 0.0029(12) -0.0002(13) 0.0057(12)
C2 0.069(2) 0.057(2) 0.059(2) 0.0061(16) -0.0162(17) 0.0077(16)
C3 0.0499(15) 0.0557(18) 0.0427(17) 0.0028(14) -0.0133(13) 0.0024(13)
C4 0.0477(15) 0.063(2) 0.0413(17) 0.0020(14) -0.0035(13) 0.0170(14)
C5 0.0366(13) 0.0646(19) 0.0413(16) 0.0058(14) -0.0075(12) 0.0022(12)
C6 0.0399(15) 0.079(2) 0.067(2) 0.0204(18) -0.0003(15) 0.0081(15)
C7 0.0382(14) 0.061(2) 0.059(2) 0.0129(16) -0.0008(14) -0.0030(13)
C8 0.067(2) 0.0519(18) 0.058(2) -0.0129(16) 0.0036(17) -0.0092(15)
C9 0.085(3) 0.075(3) 0.067(2) -0.024(2) 0.028(2) -0.0134(19)
C10 0.074(2) 0.067(2) 0.051(2) -0.0008(16) 0.0085(17) -0.0165(17)
C11 0.0447(14) 0.0421(15) 0.0392(16) 0.0039(12) 0.0028(12) -0.0014(12)
C12 0.074(2) 0.053(2) 0.088(3) 0.0259(18) 0.037(2) 0.0035(16)
C13 0.077(2) 0.0421(17) 0.095(3) 0.0204(18) 0.031(2) 0.0071(17)
C14 0.0372(12) 0.0457(15) 0.0318(14) -0.0008(11) 0.0015(10) -0.0063(11)
C15 0.0342(12) 0.0488(16) 0.0342(15) -0.0014(12) 0.0038(11) -0.0054(11)
C16 0.0365(13) 0.0476(15) 0.0341(14) -0.0007(11) 0.0006(11) -0.0032(11)
C17 0.0391(13) 0.0437(16) 0.0476(17) -0.0007(12) 0.0062(12) 0.0023(11)
C18 0.0537(17) 0.0423(17) 0.076(2) -0.0097(15) 0.0111(16) 0.0027(13)
C19 0.0506(16) 0.0501(18) 0.072(2) -0.0092(15) 0.0186(16) 0.0064(14)
C20 0.0368(13) 0.0613(19) 0.0459(17) -0.0032(14) 0.0063(12) 0.0031(12)
C21 0.0354(13) 0.068(2) 0.0482(18) 0.0023(14) 0.0097(12) -0.0079(13)
C22 0.0405(13) 0.0560(18) 0.0422(16) 0.0030(13) 0.0030(12) -0.0114(12)
O5 0.0824(17) 0.0800(18) 0.0739(17) 0.0174(14) -0.0309(14) -0.0251(14)

loop_
_atom_type_symbol
_atom_type_description
_atom_type_scat_dispersion_real
_atom_type_scat_dispersion_imag
_atom_type_scat_source
C C 0.0030 0.0020 'International Tables Vol C Tables 4.2.6.8 and 6.1.1.4'
H H 0.0000 0.0000 'International Tables Vol C Tables 4.2.6.8 and 6.1.1.4'
N N 0.0060 0.0030 'International Tables Vol C Tables 4.2.6.8 and 6.1.1.4'
Ni Ni 0.3390 1.1120 'International Tables Vol C Tables 4.2.6.8 and 6.1.1.4'
O O 0.0110 0.0060 'International Tables Vol C Tables 4.2.6.8 and 6.1.1.4'

loop_
_geom_angle_atom_site_label_1
_geom_angle_atom_site_label_2
_geom_angle_atom_site_label_3
_geom_angle
_geom_angle_site_symmetry_1
_geom_angle_site_symmetry_3
_geom_angle_publ_flag
O1 Ni1 C1 30.87(8) . . ?
O1 Ni1 C7 92.21(9) . 8_765 ?
O2 Ni1 O1 62.31(7) . . ?
O2 Ni1 O4 100.32(9) . 8_765 ?
O2 Ni1 C1 31.44(8) . . ?
O2 Ni1 C7 128.79(10) . 8_765 ?
O3 Ni1 O1 98.38(8) 8_765 . ?
O3 Ni1 O2 155.68(8) 8_765 . ?
O3 Ni1 O4 62.21(8) 8_765 8_765 ?
O3 Ni1 C1 127.73(9) 8_765 . ?
O3 Ni1 C7 31.36(10) 8_765 8_765 ?
O4 Ni1 O1 87.80(8) 8_765 . ?
O4 Ni1 C1 94.24(9) 8_765 . ?
O4 Ni1 C7 30.90(9) 8_765 8_765 ?
N1 Ni1 O1 90.35(9) . . ?
N1 Ni1 O2 98.80(9) . . ?
N1 Ni1 O3 95.77(9) . 8_765 ?
N1 Ni1 O4 157.30(10) . 8_765 ?
N1 Ni1 N4 96.97(10) . 8_755 ?
N1 Ni1 C1 95.72(10) . . ?
N1 Ni1 C7 126.73(11) . 8_765 ?
N4 Ni1 O1 162.85(9) 8_755 . ?
N4 Ni1 O2 101.12(8) 8_755 . ?
N4 Ni1 O3 96.29(9) 8_755 8_765 ?
N4 Ni1 O4 91.23(9) 8_755 8_765 ?
N4 Ni1 C1 132.38(10) 8_755 . ?
N4 Ni1 C7 95.73(10) 8_755 8_765 ?
C1 Ni1 C7 112.35(10) . 8_765 ?
C1 O1 Ni1 87.14(16) . . ?
C1 O2 Ni1 89.49(17) . . ?
C7 O3 Ni1 90.07(18) . 8_755 ?
C7 O4 Ni1 87.31(18) . 8_755 ?
C11 N1 Ni1 120.43(19) . . ?
C11 N1 C13 105.0(2) . . ?
C13 N1 Ni1 134.5(2) . . ?
C11 N2 C12 106.7(2) . . ?
C11 N2 C14 125.2(2) . . ?
C12 N2 C14 128.2(2) . . ?
C17 N3 C16 126.5(2) . . ?
C17 N3 C19 106.1(2) . . ?
C19 N3 C16 127.3(2) . . ?
C17 N4 Ni1 125.60(19) . 8_765 ?
C17 N4 C18 105.7(2) . . ?
C18 N4 Ni1 127.9(2) . 8_765 ?
O1 C1 Ni1 61.99(15) . . ?
O1 C1 O2 121.0(3) . . ?
O1 C1 C2 118.4(2) . . ?
O2 C1 Ni1 59.07(15) . . ?
O2 C1 C2 120.5(3) . . ?
C2 C1 Ni1 178.2(2) . . ?
C1 C2 H2A 108.4 . . ?
C1 C2 H2B 108.4 . . ?
H2A C2 H2B 107.5 . . ?
C3 C2 C1 115.5(2) . . ?
C3 C2 H2A 108.4 . . ?
C3 C2 H2B 108.4 . . ?
C4 C3 C2 121.1(3) . . ?
C10 C3 C2 121.0(3) . . ?
C10 C3 C4 117.9(3) . . ?
C3 C4 H4 118.9 . . ?
C5 C4 C3 122.3(3) . . ?
C5 C4 H4 118.9 . . ?
C4 C5 C6 121.1(3) . . ?
C8 C5 C4 118.6(3) . . ?
C8 C5 C6 120.3(3) . . ?
C5 C6 H6A 109.7 . . ?
C5 C6 H6B 109.7 . . ?
H6A C6 H6B 108.2 . . ?
C7 C6 C5 109.9(2) . . ?
C7 C6 H6A 109.7 . . ?
C7 C6 H6B 109.7 . . ?
O3 C7 Ni1 58.56(15) . 8_755 ?
O3 C7 C6 118.7(3) . . ?
O4 C7 Ni1 61.78(16) . 8_755 ?
O4 C7 O3 120.2(3) . . ?
O4 C7 C6 121.0(3) . . ?
C6 C7 Ni1 172.9(2) . 8_755 ?
C5 C8 H8 120.0 . . ?
C9 C8 C5 120.1(3) . . ?
C9 C8 H8 120.0 . . ?
C8 C9 H9 119.7 . . ?
C8 C9 C10 120.6(3) . . ?
C10 C9 H9 119.7 . . ?
C3 C10 C9 120.5(3) . . ?
C3 C10 H10 119.8 . . ?
C9 C10 H10 119.8 . . ?
N1 C11 N2 111.8(2) . . ?
N1 C11 H11 124.1 . . ?
N2 C11 H11 124.1 . . ?
N2 C12 H12 127.1 . . ?
C13 C12 N2 105.9(3) . . ?
C13 C12 H12 127.1 . . ?
N1 C13 H13 124.7 . . ?
C12 C13 N1 110.6(3) . . ?
C12 C13 H13 124.7 . . ?
C15 C14 N2 118.5(2) . . ?
C15 C14 C22 121.1(3) . . ?
C22 C14 N2 120.4(2) . . ?
C14 C15 H15 120.2 . . ?
C16 C15 C14 119.5(2) . . ?
C16 C15 H15 120.2 . . ?
C15 C16 N3 119.2(2) . . ?
C15 C16 C20 120.1(2) . . ?
C20 C16 N3 120.8(2) . . ?
N3 C17 H17 124.2 . . ?
N4 C17 N3 111.6(2) . . ?
N4 C17 H17 124.2 . . ?
N4 C18 H18 124.9 . . ?
C19 C18 N4 110.2(3) . . ?
C19 C18 H18 124.9 . . ?
N3 C19 H19 126.8 . . ?
C18 C19 N3 106.3(3) . . ?
C18 C19 H19 126.8 . . ?
C16 C20 H20 120.5 . . ?
C21 C20 C16 119.1(3) . . ?
C21 C20 H20 120.5 . . ?
C20 C21 H21 119.0 . . ?
C20 C21 C22 122.1(3) . . ?
C22 C21 H21 119.0 . . ?
C14 C22 H22 121.0 . . ?
C21 C22 C14 118.1(3) . . ?
C21 C22 H22 121.0 . . ?
H5A O5 H5B 104.4 . . ?

loop_
_geom_bond_atom_site_label_1
_geom_bond_atom_site_label_2
_geom_bond_distance
_geom_bond_site_symmetry_2
_geom_bond_publ_flag
Ni1 O1 2.154(2) . ?
Ni1 O2 2.091(2) . ?
Ni1 O3 2.083(2) 8_765 ?
Ni1 O4 2.153(2) 8_765 ?
Ni1 N1 2.023(2) . ?
Ni1 N4 2.039(2) 8_755 ?
Ni1 C1 2.437(3) . ?
Ni1 C7 2.441(3) 8_765 ?
O1 C1 1.252(4) . ?
O2 C1 1.271(3) . ?
O3 C7 1.270(4) . ?
O4 C7 1.255(4) . ?
N1 C11 1.307(4) . ?
N1 C13 1.361(4) . ?
N2 C11 1.347(3) . ?
N2 C12 1.363(4) . ?
N2 C14 1.426(3) . ?
N3 C16 1.425(3) . ?
N3 C17 1.351(3) . ?
N3 C19 1.376(3) . ?
N4 C17 1.308(4) . ?
N4 C18 1.361(4) . ?
C1 C2 1.515(4) . ?
C2 H2A 0.9700 . ?
C2 H2B 0.9700 . ?
C2 C3 1.495(4) . ?
C3 C4 1.384(4) . ?
C3 C10 1.373(4) . ?
C4 H4 0.9300 . ?
C4 C5 1.378(4) . ?
C5 C6 1.516(4) . ?
C5 C8 1.375(4) . ?
C6 H6A 0.9700 . ?
C6 H6B 0.9700 . ?
C6 C7 1.504(4) . ?
C8 H8 0.9300 . ?
C8 C9 1.370(5) . ?
C9 H9 0.9300 . ?
C9 C10 1.383(5) . ?
C10 H10 0.9300 . ?
C11 H11 0.9300 . ?
C12 H12 0.9300 . ?
C12 C13 1.345(5) . ?
C13 H13 0.9300 . ?
C14 C15 1.385(4) . ?
C14 C22 1.392(3) . ?
C15 H15 0.9300 . ?
C15 C16 1.383(4) . ?
C16 C20 1.393(4) . ?
C17 H17 0.9300 . ?
C18 H18 0.9300 . ?
C18 C19 1.342(4) . ?
C19 H19 0.9300 . ?
C20 H20 0.9300 . ?
C20 C21 1.376(4) . ?
C21 H21 0.9300 . ?
C21 C22 1.378(4) . ?
C22 H22 0.9300 . ?
O5 H5A 0.8498 . ?
O5 H5B 0.8505 . ?

loop_
_geom_torsion_atom_site_label_1
_geom_torsion_atom_site_label_2
_geom_torsion_atom_site_label_3
_geom_torsion_atom_site_label_4
_geom_torsion
_geom_torsion_site_symmetry_1
_geom_torsion_site_symmetry_2
_geom_torsion_site_symmetry_3
_geom_torsion_site_symmetry_4
_geom_torsion_publ_flag
Ni1 O1 C1 O2 1.4(3) . . . . ?
Ni1 O1 C1 C2 -178.1(3) . . . . ?
Ni1 O2 C1 O1 -1.4(3) . . . . ?
Ni1 O2 C1 C2 178.0(3) . . . . ?
Ni1 O3 C7 O4 4.6(3) 8_755 . . . ?
Ni1 O3 C7 C6 -172.4(2) 8_755 . . . ?
Ni1 O4 C7 O3 -4.5(3) 8_755 . . . ?
Ni1 O4 C7 C6 172.5(3) 8_755 . . . ?
Ni1 N1 C11 N2 -177.37(18) . . . . ?
Ni1 N1 C13 C12 176.9(3) . . . . ?
Ni1 N4 C17 N3 -171.06(18) 8_765 . . . ?
Ni1 N4 C18 C19 170.7(2) 8_765 . . . ?
O1 C1 C2 C3 178.8(3) . . . . ?
O2 C1 C2 C3 -0.7(4) . . . . ?
N2 C12 C13 N1 0.7(5) . . . . ?
N2 C14 C15 C16 177.8(2) . . . . ?
N2 C14 C22 C21 -179.6(3) . . . . ?
N3 C16 C20 C21 177.7(3) . . . . ?
N4 C18 C19 N3 -0.1(4) . . . . ?
C1 C2 C3 C4 77.0(4) . . . . ?
C1 C2 C3 C10 -101.8(4) . . . . ?
C2 C3 C4 C5 -176.3(3) . . . . ?
C2 C3 C10 C9 176.4(3) . . . . ?
C3 C4 C5 C6 -179.7(3) . . . . ?
C3 C4 C5 C8 -0.3(4) . . . . ?
C4 C3 C10 C9 -2.5(5) . . . . ?
C4 C5 C6 C7 -135.2(3) . . . . ?
C4 C5 C8 C9 -2.0(5) . . . . ?
C5 C6 C7 O3 80.9(4) . . . . ?
C5 C6 C7 O4 -96.1(3) . . . . ?
C5 C8 C9 C10 2.0(6) . . . . ?
C6 C5 C8 C9 177.5(3) . . . . ?
C8 C5 C6 C7 45.3(4) . . . . ?
C8 C9 C10 C3 0.3(6) . . . . ?
C10 C3 C4 C5 2.5(4) . . . . ?
C11 N1 C13 C12 -0.9(4) . . . . ?
C11 N2 C12 C13 -0.2(4) . . . . ?
C11 N2 C14 C15 -29.3(4) . . . . ?
C11 N2 C14 C22 150.3(3) . . . . ?
C12 N2 C11 N1 -0.4(4) . . . . ?
C12 N2 C14 C15 150.8(3) . . . . ?
C12 N2 C14 C22 -29.5(4) . . . . ?
C13 N1 C11 N2 0.8(4) . . . . ?
C14 N2 C11 N1 179.7(2) . . . . ?
C14 N2 C12 C13 179.7(3) . . . . ?
C14 C15 C16 N3 -176.8(2) . . . . ?
C14 C15 C16 C20 2.7(4) . . . . ?
C15 C14 C22 C21 0.0(4) . . . . ?
C15 C16 C20 C21 -1.7(4) . . . . ?
C16 N3 C17 N4 176.3(2) . . . . ?
C16 N3 C19 C18 -176.0(3) . . . . ?
C16 C20 C21 C22 -0.1(5) . . . . ?
C17 N3 C16 C15 12.2(4) . . . . ?
C17 N3 C16 C20 -167.2(3) . . . . ?
C17 N3 C19 C18 -0.1(4) . . . . ?
C17 N4 C18 C19 0.3(4) . . . . ?
C18 N4 C17 N3 -0.4(3) . . . . ?
C19 N3 C16 C15 -172.8(3) . . . . ?
C19 N3 C16 C20 7.8(4) . . . . ?
C19 N3 C17 N4 0.3(3) . . . . ?
C20 C21 C22 C14 1.0(4) . . . . ?
C22 C14 C15 C16 -1.8(4) . . . . ?
